data_4511449
loop_
_publ_author_name
'Macquart, Ren\'e B.'
'Smith, Mark D.'
'zur Loye, Hans-Conrad'

_publ_section_title
;
 Crystal Growth and Single-Crystal Structures ofRERhO3(RE= La, Pr, Nd, Sm,
 Eu, Tb) Orthorhodites from a K2CO3Flux
;
_journal_issue 6
_journal_name_full 'Crystal Growth &amp; Design'
_journal_page_first 1361
_journal_paper_doi 10.1021/cg050605c
_journal_volume 6
_journal_year 2006
_chemical_formula_moiety 'O3 Rh Sm'
_chemical_formula_sum 'O3 Rh Sm'
_chemical_formula_weight 301.26
_chemical_name_systematic
; 
 ? 
;
_space_group_IT_number 62
_symmetry_cell_setting orthorhombic
_symmetry_space_group_name_Hall '-P 2ac 2n'
_symmetry_space_group_name_H-M 'P n m a'
_atom_sites_solution_primary direct
_atom_sites_solution_secondary difmap
_audit_creation_method SHELXL-97
_cell_angle_alpha 90.00
_cell_angle_beta 90.00
_cell_angle_gamma 90.00
_cell_formula_units_Z 4
_cell_length_a 5.7566(3)
_cell_length_b 7.7084(4)
_cell_length_c 5.3231(3)
_cell_measurement_reflns_used 1564
_cell_measurement_temperature 294(1)
_cell_measurement_theta_max 33.096
_cell_measurement_theta_min 4.654
_cell_volume 236.21(2)
_computing_cell_refinement 'SAINT+ NT V6.22 (Bruker, 2001)'
_computing_data_collection 'SMART NT V5.625 (Bruker, 1998)'
_computing_data_reduction 'SAINT+ NT V6.22'
_computing_molecular_graphics 'SHELXTL V6.1 (Sheldrick, 2000)'
_computing_publication_material 'SHELXTL V6.1'
_computing_structure_refinement 'SHELXL-97 (Sheldrick, 1997)'
_computing_structure_solution 'SHELXS-97 (Sheldrick, 1990)'
_diffrn_ambient_temperature 294(1)
_diffrn_measured_fraction_theta_full 0.998
_diffrn_measured_fraction_theta_max 0.998
_diffrn_measurement_device_type 'Bruker SMART APEX CCD diffractometer'
_diffrn_measurement_method 'omega scans'
_diffrn_radiation_monochromator graphite
_diffrn_radiation_source 'fine-focus sealed tube'
_diffrn_radiation_type MoK\a
_diffrn_radiation_wavelength 0.71073
_diffrn_reflns_av_R_equivalents 0.0353
_diffrn_reflns_av_sigmaI/netI 0.0198
_diffrn_reflns_limit_h_max 8
_diffrn_reflns_limit_h_min -8
_diffrn_reflns_limit_k_max 11
_diffrn_reflns_limit_k_min -11
_diffrn_reflns_limit_l_max 8
_diffrn_reflns_limit_l_min -7
_diffrn_reflns_number 4334
_diffrn_reflns_theta_full 33.12
_diffrn_reflns_theta_max 33.12
_diffrn_reflns_theta_min 4.65
_exptl_absorpt_coefficient_mu 31.307
_exptl_absorpt_correction_T_max 1.0000
_exptl_absorpt_correction_T_min 0.5966
_exptl_absorpt_correction_type multi-scan
_exptl_absorpt_process_details '(SADABS, Bruker, 2001)'
_exptl_crystal_colour black
_exptl_crystal_density_diffrn 8.471
_exptl_crystal_density_method 'not measured'
_exptl_crystal_description bar
_exptl_crystal_F_000 524
_exptl_crystal_size_max 0.04
_exptl_crystal_size_mid 0.02
_exptl_crystal_size_min 0.02
_refine_diff_density_max 3.595
_refine_diff_density_min -3.786
_refine_diff_density_rms 0.443
_refine_ls_extinction_method none
_refine_ls_goodness_of_fit_ref 1.115
_refine_ls_matrix_type full
_refine_ls_number_parameters 28
_refine_ls_number_reflns 475
_refine_ls_number_restraints 0
_refine_ls_restrained_S_all 1.115
_refine_ls_R_factor_all 0.0330
_refine_ls_R_factor_gt 0.0295
_refine_ls_shift/su_max 0.000
_refine_ls_shift/su_mean 0.000
_refine_ls_structure_factor_coef Fsqd
_refine_ls_weighting_details 'calc w=1/[\s^2^(Fo^2^)+(0.0126P)^2^+8.0942P] where P=(Fo^2^+2Fc^2^)/3'
_refine_ls_weighting_scheme calc
_refine_ls_wR_factor_gt 0.0553
_refine_ls_wR_factor_ref 0.0564
_reflns_number_gt 447
_reflns_number_total 475
_reflns_threshold_expression >2sigma(I)
_cod_data_source_file cg050605c_si.cif
_cod_data_source_block SmRhO3_Pnma
_cod_depositor_comments
;
The following automatic conversions were performed:

'_symmetry_cell_setting' value 'Orthorhombic' changed to
'orthorhombic' according to
/usr/data/users/saulius/automatic-downloads/retrospective/ACS/lib/dictionaries/cif_core.dic
dictionary named 'cif_core.dic' version 2.4.2 from 2011-04-26.

Automatic conversion script
Id: cif_fix_values 2281 2013-09-26 08:29:07Z andrius 
;
_cod_database_code 4511449

loop_
_symmetry_equiv_pos_as_xyz
'x, y, z'
'-x+1/2, -y, z+1/2'
'-x, y+1/2, -z'
'x+1/2, -y+1/2, -z+1/2'
'-x, -y, -z'
'x-1/2, y, -z-1/2'
'x, -y-1/2, z'
'-x-1/2, y-1/2, z-1/2'

loop_
_atom_site_label
_atom_site_type_symbol
_atom_site_fract_x
_atom_site_fract_y
_atom_site_fract_z
_atom_site_U_iso_or_equiv
_atom_site_adp_type
_atom_site_occupancy
_atom_site_symmetry_multiplicity
_atom_site_calc_flag
_atom_site_refinement_flags
Sm1 Sm 0.42515(8) 0.2500 0.52380(8) 0.00838(12) Uani 1 2 d S
Rh1 Rh 0.0000 0.0000 0.5000 0.00752(15) Uani 1 2 d S
O1 O 0.1945(8) 0.0553(6) 0.8168(8) 0.0093(8) Uani 1 1 d .
O2 O 0.0372(12) 0.2500 0.3856(12) 0.0090(12) Uani 1 2 d S

loop_
_atom_site_aniso_label
_atom_site_aniso_U_11
_atom_site_aniso_U_22
_atom_site_aniso_U_33
_atom_site_aniso_U_23
_atom_site_aniso_U_13
_atom_site_aniso_U_12
Sm1 0.0085(2) 0.0079(2) 0.00874(19) 0.000 -0.00062(15) 0.000
Rh1 0.0090(3) 0.0064(3) 0.0072(3) -0.0004(2) -0.0003(2) -0.0001(2)
O1 0.0071(19) 0.009(2) 0.0117(18) -0.0022(16) -0.0015(15) 0.0017(16)
O2 0.012(3) 0.008(3) 0.007(3) 0.000 -0.001(2) 0.000

loop_
_atom_type_symbol
_atom_type_description
_atom_type_scat_dispersion_real
_atom_type_scat_dispersion_imag
_atom_type_scat_source
O O 0.0106 0.0060 'International Tables Vol C Tables 4.2.6.8 and 6.1.1.4'
Rh Rh -1.1178 0.9187 'International Tables Vol C Tables 4.2.6.8 and 6.1.1.4'
Sm Sm -0.1638 3.4418 'International Tables Vol C Tables 4.2.6.8 and 6.1.1.4'

loop_
_geom_angle_atom_site_label_1
_geom_angle_atom_site_label_2
_geom_angle_atom_site_label_3
_geom_angle
_geom_angle_site_symmetry_1
_geom_angle_site_symmetry_3
O2 Sm1 O1 99.27(17) 6_656 4_556
O2 Sm1 O1 99.27(17) 6_656 6_657
O1 Sm1 O1 80.7(2) 4_556 6_657
O2 Sm1 O2 88.26(15) 6_656 .
O1 Sm1 O2 138.55(12) 4_556 .
O1 Sm1 O2 138.55(12) 6_657 .
O2 Sm1 O1 137.50(13) 6_656 7_565
O1 Sm1 O1 75.06(11) 4_556 7_565
O1 Sm1 O1 120.50(9) 6_657 7_565
O2 Sm1 O1 72.27(16) . 7_565
O2 Sm1 O1 137.50(13) 6_656 .
O1 Sm1 O1 120.50(9) 4_556 .
O1 Sm1 O1 75.06(11) 6_657 .
O2 Sm1 O1 72.27(16) . .
O1 Sm1 O1 72.5(2) 7_565 .
O2 Sm1 O1 71.32(12) 6_656 2_554
O1 Sm1 O1 152.62(11) 4_556 2_554
O1 Sm1 O1 75.80(17) 6_657 2_554
O2 Sm1 O1 68.18(11) . 2_554
O1 Sm1 O1 129.44(8) 7_565 2_554
O1 Sm1 O1 66.44(6) . 2_554
O2 Sm1 O1 71.32(12) 6_656 8_665
O1 Sm1 O1 75.80(17) 4_556 8_665
O1 Sm1 O1 152.62(11) 6_657 8_665
O2 Sm1 O1 68.18(11) . 8_665
O1 Sm1 O1 66.44(6) 7_565 8_665
O1 Sm1 O1 129.44(8) . 8_665
O1 Sm1 O1 122.18(19) 2_554 8_665
O2 Sm1 Rh1 100.59(13) 6_656 .
O1 Sm1 Rh1 160.03(11) 4_556 .
O1 Sm1 Rh1 98.03(12) 6_657 .
O2 Sm1 Rh1 40.68(5) . .
O1 Sm1 Rh1 88.85(10) 7_565 .
O1 Sm1 Rh1 41.33(10) . .
O1 Sm1 Rh1 40.63(9) 2_554 .
O1 Sm1 Rh1 108.86(10) 8_665 .
O2 Sm1 Rh1 100.59(13) 6_656 3_556
O1 Sm1 Rh1 98.03(12) 4_556 3_556
O1 Sm1 Rh1 160.03(11) 6_657 3_556
O2 Sm1 Rh1 40.68(5) . 3_556
O1 Sm1 Rh1 41.33(10) 7_565 3_556
O1 Sm1 Rh1 88.85(10) . 3_556
O1 Sm1 Rh1 108.86(9) 2_554 3_556
O1 Sm1 Rh1 40.63(9) 8_665 3_556
Rh1 Sm1 Rh1 76.359(11) . 3_556
O2 Sm1 Rh1 135.92(9) 6_656 4_556
O1 Sm1 Rh1 39.96(11) 4_556 4_556
O1 Sm1 Rh1 90.56(12) 6_657 4_556
O2 Sm1 Rh1 111.97(12) . 4_556
O1 Sm1 Rh1 39.74(10) 7_565 4_556
O1 Sm1 Rh1 86.57(10) . 4_556
O1 Sm1 Rh1 151.98(10) 2_554 4_556
O1 Sm1 Rh1 80.37(10) 8_665 4_556
Rh1 Sm1 Rh1 120.533(14) . 4_556
Rh1 Sm1 Rh1 76.503(7) 3_556 4_556
O2 Sm1 Rh1 135.92(9) 6_656 2
O1 Sm1 Rh1 90.56(12) 4_556 2
O1 Sm1 Rh1 39.96(11) 6_657 2
O2 Sm1 Rh1 111.97(12) . 2
O1 Sm1 Rh1 86.57(10) 7_565 2
O1 Sm1 Rh1 39.74(10) . 2
O1 Sm1 Rh1 80.37(10) 2_554 2
O1 Sm1 Rh1 151.98(10) 8_665 2
Rh1 Sm1 Rh1 76.503(7) . 2
Rh1 Sm1 Rh1 120.533(14) 3_556 2
Rh1 Sm1 Rh1 73.702(10) 4_556 2
O2 Rh1 O2 180.0 5_556 .
O2 Rh1 O1 88.0(2) 5_556 6_557
O2 Rh1 O1 92.0(2) . 6_557
O2 Rh1 O1 92.0(2) 5_556 2_554
O2 Rh1 O1 88.0(2) . 2_554
O1 Rh1 O1 180.0 6_557 2_554
O2 Rh1 O1 89.5(2) 5_556 5_556
O2 Rh1 O1 90.5(2) . 5_556
O1 Rh1 O1 88.07(8) 6_557 5_556
O1 Rh1 O1 91.93(8) 2_554 5_556
O2 Rh1 O1 90.5(2) 5_556 .
O2 Rh1 O1 89.5(2) . .
O1 Rh1 O1 91.93(8) 6_557 .
O1 Rh1 O1 88.07(8) 2_554 .
O1 Rh1 O1 180.0 5_556 .
O2 Rh1 Sm1 48.95(19) 5_556 5_556
O2 Rh1 Sm1 131.05(19) . 5_556
O1 Rh1 Sm1 58.39(14) 6_557 5_556
O1 Rh1 Sm1 121.61(14) 2_554 5_556
O1 Rh1 Sm1 54.17(13) 5_556 5_556
O1 Rh1 Sm1 125.83(13) . 5_556
O2 Rh1 Sm1 131.05(19) 5_556 .
O2 Rh1 Sm1 48.95(19) . .
O1 Rh1 Sm1 121.61(14) 6_557 .
O1 Rh1 Sm1 58.39(14) 2_554 .
O1 Rh1 Sm1 125.83(13) 5_556 .
O1 Rh1 Sm1 54.17(13) . .
Sm1 Rh1 Sm1 180.0 5_556 .
O2 Rh1 Sm1 108.56(17) 5_556 6_557
O2 Rh1 Sm1 71.44(17) . 6_557
O1 Rh1 Sm1 52.17(13) 6_557 6_557
O1 Rh1 Sm1 127.83(13) 2_554 6_557
O1 Rh1 Sm1 133.95(13) 5_556 6_557
O1 Rh1 Sm1 46.05(13) . 6_557
Sm1 Rh1 Sm1 107.307(9) 5_556 6_557
Sm1 Rh1 Sm1 72.693(9) . 6_557
O2 Rh1 Sm1 71.44(17) 5_556 2_554
O2 Rh1 Sm1 108.56(17) . 2_554
O1 Rh1 Sm1 127.83(13) 6_557 2_554
O1 Rh1 Sm1 52.17(13) 2_554 2_554
O1 Rh1 Sm1 46.05(13) 5_556 2_554
O1 Rh1 Sm1 133.95(13) . 2_554
Sm1 Rh1 Sm1 72.693(9) 5_556 2_554
Sm1 Rh1 Sm1 107.307(9) . 2_554
Sm1 Rh1 Sm1 180.0 6_557 2_554
O2 Rh1 Sm1 139.99(17) 5_556 6_556
O2 Rh1 Sm1 40.01(17) . 6_556
O1 Rh1 Sm1 99.35(13) 6_557 6_556
O1 Rh1 Sm1 80.65(13) 2_554 6_556
O1 Rh1 Sm1 51.88(14) 5_556 6_556
O1 Rh1 Sm1 128.12(14) . 6_556
Sm1 Rh1 Sm1 102.503(10) 5_556 6_556
Sm1 Rh1 Sm1 77.498(10) . 6_556
Sm1 Rh1 Sm1 106.774(5) 6_557 6_556
Sm1 Rh1 Sm1 73.226(5) 2_554 6_556
O2 Rh1 Sm1 40.01(17) 5_556 2
O2 Rh1 Sm1 139.99(17) . 2
O1 Rh1 Sm1 80.65(13) 6_557 2
O1 Rh1 Sm1 99.35(13) 2_554 2
O1 Rh1 Sm1 128.12(14) 5_556 2
O1 Rh1 Sm1 51.88(14) . 2
Sm1 Rh1 Sm1 77.497(10) 5_556 2
Sm1 Rh1 Sm1 102.502(10) . 2
Sm1 Rh1 Sm1 73.226(5) 6_557 2
Sm1 Rh1 Sm1 106.774(5) 2_554 2
Sm1 Rh1 Sm1 180.0 6_556 2
Rh1 O1 Rh1 143.8(2) 2 .
Rh1 O1 Sm1 122.2(2) 2 6_557
Rh1 O1 Sm1 94.00(17) . 6_557
Rh1 O1 Sm1 88.09(16) 2 .
Rh1 O1 Sm1 84.50(16) . .
Sm1 O1 Sm1 101.06(18) 6_557 .
Rh1 O1 Sm1 80.98(15) 2 2
Rh1 O1 Sm1 90.87(17) . 2
Sm1 O1 Sm1 104.20(17) 6_557 2
Sm1 O1 Sm1 154.58(19) . 2
Rh1 O2 Rh1 143.0(3) 3_556 .
Rh1 O2 Sm1 104.91(18) 3_556 6_556
Rh1 O2 Sm1 104.91(18) . 6_556
Rh1 O2 Sm1 90.37(19) 3_556 .
Rh1 O2 Sm1 90.37(19) . .
Sm1 O2 Sm1 124.7(3) 6_556 .

loop_
_geom_bond_atom_site_label_1
_geom_bond_atom_site_label_2
_geom_bond_distance
_geom_bond_site_symmetry_2
Sm1 O2 2.273(6) 6_656
Sm1 O1 2.319(5) 4_556
Sm1 O1 2.319(5) 6_657
Sm1 O2 2.351(7) .
Sm1 O1 2.539(5) 7_565
Sm1 O1 2.539(5) .
Sm1 O1 2.688(5) 2_554
Sm1 O1 2.688(5) 8_665
Sm1 Rh1 3.1176(4) .
Sm1 Rh1 3.1176(4) 3_556
Sm1 Rh1 3.2132(4) 4_556
Sm1 Rh1 3.2132(4) 2
Rh1 O2 2.032(2) 5_556
Rh1 O2 2.032(2) .
Rh1 O1 2.056(4) 6_557
Rh1 O1 2.056(4) 2_554
Rh1 O1 2.069(4) 5_556
Rh1 O1 2.069(4) .
Rh1 Sm1 3.1176(4) 5_556
Rh1 Sm1 3.2133(4) 6_557
Rh1 Sm1 3.2133(4) 2_554
Rh1 Sm1 3.4167(4) 6_556
Rh1 Sm1 3.4167(4) 2
O1 Rh1 2.056(4) 2
O1 Sm1 2.319(5) 6_557
O1 Sm1 2.688(5) 2
O2 Rh1 2.032(2) 3_556
O2 Sm1 2.273(6) 6_556
